data_2017634
loop_
_publ_author_name
'Rivera, Augusto'
'R\'ios-Motta, Jaime'
'Du\<sek, Michal'
'Jaro\<sov\'a, Mark\'eta'

_publ_section_title
;
 Unexpected conformational consequences of weak hydrogen bonds on
 1,3,7,9,13,15,19,21-octaazapentacyclo[19.3.1.1^3,7^.1^9,13^.1^15,19^]octacosane
 monohydrate
;
_journal_coeditor_code SK3369
_journal_issue 4
_journal_name_full 'Acta Crystallographica Section C'
_journal_page_first o222
_journal_page_last o224
_journal_paper_doi 10.1107/S0108270110010413
_journal_volume 66
_journal_year 2010
_chemical_formula_iupac 'C20 H40 N8 , H2 O'
_chemical_formula_moiety 'C20 H40 N8 , H2 O'
_chemical_formula_sum 'C20 H42 N8 O'
_chemical_formula_weight 410.6
_chemical_name_systematic
;
1,3,7,9,13,15,19,21-
octaazapentacyclo[19.3.1.1^3,7^.1^9,13^.1^15,19^]octaeicosane monohydrate
;
_space_group_IT_number 14
_symmetry_cell_setting monoclinic
_symmetry_space_group_name_Hall '-P 2ybc'
_symmetry_space_group_name_H-M 'P 1 21/c 1'
_cell_angle_alpha 90
_cell_angle_beta 96.6010(13)
_cell_angle_gamma 90
_cell_formula_units_Z 4
_cell_length_a 12.4858(2)
_cell_length_b 18.8016(3)
_cell_length_c 9.8354(2)
_cell_measurement_reflns_used 34331
_cell_measurement_temperature 120
_cell_measurement_theta_max 66.7343
_cell_measurement_theta_min 3.5599
_cell_volume 2293.58(7)
_computing_cell_refinement 'Crysalis RED (Oxford Diffraction, 2009)'
_computing_data_collection 'Crysalis CCD (Oxford Diffraction, 2009)'
_computing_data_reduction 'Crysalis RED (Oxford Diffraction, 2009)'
_computing_molecular_graphics 'DIAMOND (Brandenburg & Putz, 2005)'
_computing_publication_material 'JANA2006 (Pet\<r\'i\<cek <i>et al.</i>,  2006)'
_computing_structure_refinement 'JANA2006 (Pet\<r\'i\<cek <i>et al.</i>,  2006)'
_computing_structure_solution 'SUPERFLIP (Palatinus & Chapuis, 2007)'
_diffrn_ambient_temperature 120
_diffrn_detector_area_resol_mean 10.3784
_diffrn_measured_fraction_theta_full 0.98
_diffrn_measured_fraction_theta_max 0.98
_diffrn_measurement_device 'four-cycle diffractometer'
_diffrn_measurement_device_type 'Oxford Xcalibur diffractometer with Atlas detector (Gemini Ultra Cu)'
_diffrn_measurement_method 'Rotation method data acquisition using \w scans'
_diffrn_radiation_monochromator mirror
_diffrn_radiation_source 'X-ray tube'
_diffrn_radiation_type 'Cu K\a'
_diffrn_radiation_wavelength 1.54184
_diffrn_reflns_av_R_equivalents 0.0264
_diffrn_reflns_av_sigmaI/netI 0.0048
_diffrn_reflns_limit_h_max 14
_diffrn_reflns_limit_h_min -14
_diffrn_reflns_limit_k_max 22
_diffrn_reflns_limit_k_min -22
_diffrn_reflns_limit_l_max 11
_diffrn_reflns_limit_l_min -11
_diffrn_reflns_number 43976
_diffrn_reflns_reduction_process
;
Integration of the CCD images was done by program Crysalis RED
(Oxford diffraction, 2009). The same program was used for indexing of the
crystal shape and absorption correction.
;
_diffrn_reflns_theta_full 66.91
_diffrn_reflns_theta_max 66.91
_diffrn_reflns_theta_min 3.56
_exptl_absorpt_coefficient_mu 0.613
_exptl_absorpt_correction_T_max 1.00000
_exptl_absorpt_correction_T_min 0.71576
_exptl_absorpt_correction_type multi-scan
_exptl_absorpt_process_details '(CrysAlisPro; Oxford Diffraction, 2009)'
_exptl_crystal_colour colourless
_exptl_crystal_density_diffrn 1.1887
_exptl_crystal_density_method 'not measured'
_exptl_crystal_description prism
_exptl_crystal_F_000 904
_exptl_crystal_size_max 0.4339
_exptl_crystal_size_mid 0.3710
_exptl_crystal_size_min 0.2626
_refine_diff_density_max 0.18
_refine_diff_density_min -0.16
_refine_ls_extinction_method none
_refine_ls_goodness_of_fit_ref 2.73
_refine_ls_hydrogen_treatment mixed
_refine_ls_number_constraints 162
_refine_ls_number_parameters 268
_refine_ls_number_reflns 4010
_refine_ls_number_restraints 0
_refine_ls_R_factor_all 0.0363
_refine_ls_R_factor_gt 0.0341
_refine_ls_shift/su_max 0.0099
_refine_ls_shift/su_mean 0.0010
_refine_ls_structure_factor_coef Fsqd
_refine_ls_weighting_details 'w = 1/[\s^2^(I)+0.0016I^2^]'
_refine_ls_weighting_scheme sigma
_refine_ls_wR_factor_gt 0.1237
_refine_ls_wR_factor_ref 0.1253
_reflns_number_gt 3741
_reflns_number_total 4010
_reflns_threshold_expression I>3\s(I)
_cod_data_source_file sk3369.cif
_cod_data_source_block I
_cod_original_sg_symbol_H-M 'P 21/c'
_cod_original_formula_sum 'C20 H42 N8 O1'
_cod_database_code 2017634
_cod_database_fobs_code 2017634

loop_
_symmetry_equiv_pos_site_id
_symmetry_equiv_pos_as_xyz
1 x,y,z
2 -x,y+1/2,-z+1/2
3 -x,-y,-z
4 x,-y+1/2,z+1/2

loop_
_atom_site_type_symbol
_atom_site_label
_atom_site_fract_x
_atom_site_fract_y
_atom_site_fract_z
_atom_site_U_iso_or_equiv
_atom_site_adp_type
_atom_site_calc_flag
_atom_site_refinement_flags
_atom_site_occupancy
_atom_site_disorder_assembly
_atom_site_disorder_group
O O1 0.24870(7) 0.50680(5) 0.53334(9) 0.0310(3) Uani d . 1 . .
N N1 0.38229(7) 0.36634(5) 0.57067(9) 0.0244(3) Uani d . 1 . .
N N2 0.19774(7) 0.33245(5) 0.54868(9) 0.0210(3) Uani d . 1 . .
N N3 0.00772(7) 0.33013(5) 0.49029(9) 0.0211(3) Uani d . 1 . .
N N4 -0.01287(7) 0.40613(5) 0.28881(9) 0.0209(3) Uani d . 1 . .
N N5 0.10119(7) 0.50676(4) 0.25727(9) 0.0208(3) Uani d . 1 . .
N N6 0.27885(7) 0.49056(4) 0.19759(9) 0.0199(3) Uani d . 1 . .
N N7 0.46364(7) 0.46138(5) 0.20327(9) 0.0218(3) Uani d . 1 . .
N N8 0.48311(7) 0.36824(5) 0.37563(10) 0.0247(3) Uani d . 1 . .
C C1 0.30160(8) 0.31745(6) 0.50380(11) 0.0225(3) Uani d . 1 . .
C C2 0.39264(9) 0.35652(6) 0.72029(11) 0.0300(4) Uani d . 1 . .
C C3 0.28398(10) 0.36518(6) 0.77346(11) 0.0303(4) Uani d . 1 . .
C C4 0.19979(9) 0.31777(6) 0.69483(11) 0.0258(3) Uani d . 1 . .
C C5 0.10956(8) 0.29702(6) 0.46613(10) 0.0218(3) Uani d . 1 . .
C C6 -0.00125(8) 0.40284(5) 0.43936(10) 0.0210(3) Uani d . 1 . .
C C7 -0.08721(9) 0.28909(6) 0.43488(11) 0.0264(3) Uani d . 1 . .
C C8 -0.10995(9) 0.29365(6) 0.27892(11) 0.0279(3) Uani d . 1 . .
C C9 -0.11287(9) 0.37103(6) 0.23339(11) 0.0253(3) Uani d . 1 . .
C C10 -0.00881(8) 0.47902(6) 0.24068(11) 0.0223(3) Uani d . 1 . .
C C11 0.16928(8) 0.46474(5) 0.17538(10) 0.0203(3) Uani d . 1 . .
C C12 0.09970(9) 0.58156(6) 0.21370(11) 0.0236(3) Uani d . 1 . .
C C13 0.21395(9) 0.61071(6) 0.22461(12) 0.0266(3) Uani d . 1 . .
C C14 0.28520(9) 0.56361(6) 0.14849(11) 0.0239(3) Uani d . 1 . .
C C15 0.35503(8) 0.44341(5) 0.14252(11) 0.0218(3) Uani d . 1 . .
C C16 0.48046(8) 0.44545(6) 0.34824(11) 0.0229(3) Uani d . 1 . .
C C17 0.54895(9) 0.42883(6) 0.13334(12) 0.0270(3) Uani d . 1 . .
C C18 0.56274(9) 0.34940(6) 0.16378(13) 0.0301(4) Uani d . 1 . .
C C19 0.57485(9) 0.33653(6) 0.31779(13) 0.0293(4) Uani d . 1 . .
C C20 0.48725(9) 0.35432(7) 0.52133(12) 0.0286(4) Uani d . 1 . .
H H1A 0.297294 0.323303 0.406362 0.027 Uiso d . 1 . .
H H1B 0.322021 0.269374 0.527261 0.027 Uiso d . 1 . .
H H2A 0.442281 0.390948 0.763278 0.036 Uiso d . 1 . .
H H2B 0.420556 0.309897 0.742893 0.036 Uiso d . 1 . .
H H3A 0.261442 0.41393 0.764138 0.0363 Uiso d . 1 . .
H H3B 0.290432 0.353052 0.868863 0.0363 Uiso d . 1 . .
H H4A 0.218324 0.268796 0.712245 0.031 Uiso d . 1 . .
H H4B 0.13026 0.327781 0.723055 0.031 Uiso d . 1 . .
H H5A 0.119308 0.301283 0.371066 0.0261 Uiso d . 1 . .
H H5B 0.108496 0.24766 0.490882 0.0261 Uiso d . 1 . .
H H6A 0.061276 0.429387 0.475596 0.0252 Uiso d . 1 . .
H H6B -0.061997 0.425569 0.472595 0.0252 Uiso d . 1 . .
H H7A -0.149147 0.305347 0.475442 0.0317 Uiso d . 1 . .
H H7B -0.077809 0.240206 0.46184 0.0317 Uiso d . 1 . .
H H8A -0.054457 0.268947 0.238021 0.0335 Uiso d . 1 . .
H H8B -0.178061 0.271632 0.249554 0.0335 Uiso d . 1 . .
H H9A -0.120109 0.373224 0.135246 0.0304 Uiso d . 1 . .
H H9B -0.172994 0.394532 0.266568 0.0304 Uiso d . 1 . .
H H10A -0.053656 0.50844 0.290403 0.0267 Uiso d . 1 . .
H H10B -0.037404 0.481178 0.145901 0.0267 Uiso d . 1 . .
H H11A 0.167453 0.415692 0.202114 0.0244 Uiso d . 1 . .
H H11B 0.142784 0.469065 0.080181 0.0244 Uiso d . 1 . .
H H12A 0.057924 0.609012 0.270822 0.0283 Uiso d . 1 . .
H H12B 0.067166 0.585054 0.120637 0.0283 Uiso d . 1 . .
H H13A 0.2128 0.657858 0.18698 0.0319 Uiso d . 1 . .
H H13B 0.242909 0.613431 0.319201 0.0319 Uiso d . 1 . .
H H14A 0.261091 0.565251 0.052271 0.0286 Uiso d . 1 . .
H H14B 0.358393 0.579966 0.164619 0.0286 Uiso d . 1 . .
H H15A 0.350055 0.449256 0.045027 0.0262 Uiso d . 1 . .
H H15B 0.339171 0.395083 0.164509 0.0262 Uiso d . 1 . .
H H16A 0.424232 0.466984 0.392999 0.0275 Uiso d . 1 . .
H H16B 0.546814 0.466605 0.387734 0.0275 Uiso d . 1 . .
H H17A 0.615905 0.452933 0.159667 0.0324 Uiso d . 1 . .
H H17B 0.533334 0.435798 0.036395 0.0324 Uiso d . 1 . .
H H18A 0.500894 0.324061 0.121634 0.0361 Uiso d . 1 . .
H H18B 0.625638 0.332187 0.126571 0.0361 Uiso d . 1 . .
H H19A 0.57661 0.286303 0.335427 0.0351 Uiso d . 1 . .
H H19B 0.640466 0.358037 0.358831 0.0351 Uiso d . 1 . .
H H20A 0.509492 0.306062 0.539743 0.0343 Uiso d . 1 . .
H H20B 0.54028 0.384592 0.570377 0.0343 Uiso d . 1 . .
H H1O 0.2806(12) 0.4647(9) 0.5348(14) 0.0372 Uiso d . 1 . .
H H1P 0.2158(13) 0.5056(7) 0.4481(17) 0.0372 Uiso d . 1 . .

loop_
_atom_site_aniso_label
_atom_site_aniso_U_11
_atom_site_aniso_U_22
_atom_site_aniso_U_33
_atom_site_aniso_U_12
_atom_site_aniso_U_13
_atom_site_aniso_U_23
_atom_site_aniso_type_symbol
O1 0.0305(5) 0.0311(5) 0.0305(5) 0.0028(3) -0.0002(4) -0.0038(3) O
N1 0.0201(5) 0.0314(5) 0.0210(5) -0.0026(4) -0.0004(4) 0.0032(4) N
N2 0.0194(5) 0.0260(5) 0.0176(5) -0.0004(3) 0.0015(3) 0.0005(3) N
N3 0.0175(5) 0.0252(5) 0.0206(5) -0.0022(3) 0.0025(3) 0.0006(3) N
N4 0.0183(5) 0.0240(5) 0.0199(5) -0.0019(3) 0.0008(3) 0.0019(3) N
N5 0.0191(5) 0.0206(4) 0.0230(5) 0.0008(3) 0.0041(3) 0.0013(3) N
N6 0.0185(5) 0.0193(4) 0.0221(5) -0.0004(3) 0.0031(3) 0.0001(3) N
N7 0.0172(4) 0.0248(5) 0.0242(5) -0.0004(3) 0.0057(3) -0.0011(4) N
N8 0.0190(5) 0.0268(5) 0.0284(5) 0.0027(4) 0.0040(4) 0.0031(4) N
C1 0.0207(6) 0.0243(5) 0.0223(5) 0.0003(4) 0.0014(4) 0.0013(4) C
C2 0.0265(6) 0.0398(7) 0.0222(6) -0.0047(5) -0.0040(5) 0.0047(5) C
C3 0.0319(6) 0.0396(7) 0.0186(6) -0.0025(5) -0.0005(5) 0.0015(5) C
C4 0.0252(6) 0.0326(6) 0.0196(5) -0.0003(4) 0.0022(4) 0.0038(4) C
C5 0.0213(6) 0.0224(5) 0.0216(5) -0.0019(4) 0.0025(4) -0.0012(4) C
C6 0.0191(5) 0.0245(5) 0.0195(5) 0.0012(4) 0.0022(4) -0.0022(4) C
C7 0.0219(6) 0.0301(6) 0.0270(6) -0.0068(4) 0.0017(4) 0.0043(5) C
C8 0.0253(6) 0.0302(6) 0.0271(6) -0.0095(5) -0.0024(4) 0.0001(5) C
C9 0.0213(6) 0.0320(6) 0.0219(5) -0.0042(4) -0.0011(4) 0.0015(4) C
C10 0.0169(5) 0.0255(5) 0.0241(5) 0.0012(4) 0.0014(4) 0.0025(4) C
C11 0.0193(5) 0.0218(5) 0.0200(5) -0.0005(4) 0.0025(4) -0.0004(4) C
C12 0.0237(6) 0.0218(5) 0.0256(6) 0.0037(4) 0.0041(4) 0.0026(4) C
C13 0.0276(6) 0.0191(5) 0.0332(6) 0.0000(4) 0.0046(5) 0.0022(4) C
C14 0.0224(6) 0.0227(5) 0.0268(6) -0.0026(4) 0.0043(4) 0.0033(4) C
C15 0.0211(5) 0.0227(5) 0.0219(5) -0.0004(4) 0.0037(4) -0.0019(4) C
C16 0.0185(5) 0.0255(5) 0.0247(6) -0.0007(4) 0.0021(4) -0.0021(4) C
C17 0.0206(6) 0.0324(6) 0.0295(6) -0.0003(4) 0.0095(4) 0.0000(5) C
C18 0.0236(6) 0.0303(6) 0.0378(7) 0.0037(5) 0.0104(5) -0.0057(5) C
C19 0.0206(6) 0.0281(6) 0.0400(7) 0.0035(4) 0.0073(5) 0.0024(5) C
C20 0.0193(6) 0.0372(6) 0.0286(6) 0.0007(4) 0.0000(5) 0.0075(5) C

loop_
_atom_type_symbol
_atom_type_scat_dispersion_real
_atom_type_scat_dispersion_imag
_atom_type_scat_source
C 0.018 0.009 'International Tables Vol C tables 4.2.6.8 and 6.1.1.1'
H 0.000 0.000 'International Tables Vol C tables 4.2.6.8 and 6.1.1.1'
N 0.031 0.018 'International Tables Vol C tables 4.2.6.8 and 6.1.1.1'
O 0.049 0.032 'International Tables Vol C tables 4.2.6.8 and 6.1.1.1'

loop_
_geom_angle_atom_site_label_1
_geom_angle_atom_site_label_2
_geom_angle_atom_site_label_3
_geom_angle_site_symmetry_1
_geom_angle_site_symmetry_2
_geom_angle_site_symmetry_3
_geom_angle
_geom_angle_publ_flag
H1O O1 H1P . . . 98.7(13) no
C1 N1 C2 . . . 110.30(9) yes
C1 N1 C20 . . . 110.48(9) yes
C2 N1 C20 . . . 109.39(8) yes
C1 N2 C4 . . . 110.42(8) yes
C1 N2 C5 . . . 112.89(8) yes
C4 N2 C5 . . . 112.94(8) yes
C5 N3 C6 . . . 112.24(8) yes
C5 N3 C7 . . . 113.41(8) yes
C6 N3 C7 . . . 109.85(8) yes
C6 N4 C9 . . . 109.71(8) yes
C6 N4 C10 . . . 111.36(8) yes
C9 N4 C10 . . . 111.40(8) yes
C10 N5 C11 . . . 110.07(8) yes
C10 N5 C12 . . . 109.20(8) yes
C11 N5 C12 . . . 110.11(8) yes
C11 N6 C14 . . . 110.63(8) yes
C11 N6 C15 . . . 112.88(8) yes
C14 N6 C15 . . . 112.85(8) yes
C15 N7 C16 . . . 112.24(8) yes
C15 N7 C17 . . . 113.75(8) yes
C16 N7 C17 . . . 110.15(8) yes
C16 N8 C19 . . . 109.39(9) yes
C16 N8 C20 . . . 110.79(9) yes
C19 N8 C20 . . . 111.70(8) yes
N1 C1 N2 . . . 109.62(8) no
N1 C1 H1A . . . 109.4714 no
N1 C1 H1B . . . 109.4709 no
N2 C1 H1A . . . 109.4714 no
N2 C1 H1B . . . 109.4711 no
H1A C1 H1B . . . 109.3177 no
N1 C2 C3 . . . 110.57(9) no
N1 C2 H2A . . . 109.4719 no
N1 C2 H2B . . . 109.4705 no
C3 C2 H2A . . . 109.472 no
C3 C2 H2B . . . 109.4708 no
H2A C2 H2B . . . 108.3514 no
C2 C3 C4 . . . 110.79(9) no
C2 C3 H3A . . . 109.471 no
C2 C3 H3B . . . 109.4719 no
C4 C3 H3A . . . 109.4704 no
C4 C3 H3B . . . 109.4711 no
H3A C3 H3B . . . 108.1163 no
N2 C4 C3 . . . 108.82(9) no
N2 C4 H4A . . . 109.4711 no
N2 C4 H4B . . . 109.4721 no
C3 C4 H4A . . . 109.4704 no
C3 C4 H4B . . . 109.4712 no
H4A C4 H4B . . . 110.115 no
N2 C5 N3 . . . 109.39(8) no
N2 C5 H5A . . . 109.4711 no
N2 C5 H5B . . . 109.4708 no
N3 C5 H5A . . . 109.4715 no
N3 C5 H5B . . . 109.4709 no
H5A C5 H5B . . . 109.55 no
N3 C6 N4 . . . 112.35(8) no
N3 C6 H6A . . . 109.4709 no
N3 C6 H6B . . . 109.4715 no
N4 C6 H6A . . . 109.4715 no
N4 C6 H6B . . . 109.4711 no
H6A C6 H6B . . . 106.4317 no
N3 C7 C8 . . . 113.09(9) no
N3 C7 H7A . . . 109.4716 no
N3 C7 H7B . . . 109.4711 no
C8 C7 H7A . . . 109.4714 no
C8 C7 H7B . . . 109.4714 no
H7A C7 H7B . . . 105.5945 no
C7 C8 C9 . . . 110.13(9) no
C7 C8 H8A . . . 109.4709 no
C7 C8 H8B . . . 109.4709 no
C9 C8 H8A . . . 109.4718 no
C9 C8 H8B . . . 109.4708 no
H8A C8 H8B . . . 108.8068 no
N4 C9 C8 . . . 109.36(8) no
N4 C9 H9A . . . 109.4708 no
N4 C9 H9B . . . 109.4704 no
C8 C9 H9A . . . 109.472 no
C8 C9 H9B . . . 109.4718 no
H9A C9 H9B . . . 109.5783 no
N4 C10 N5 . . . 111.59(8) no
N4 C10 H10A . . . 109.4716 no
N4 C10 H10B . . . 109.4713 no
N5 C10 H10A . . . 109.4714 no
N5 C10 H10B . . . 109.471 no
H10A C10 H10B . . . 107.2606 no
N5 C11 N6 . . . 109.55(8) no
N5 C11 H11A . . . 109.4713 no
N5 C11 H11B . . . 109.4719 no
N6 C11 H11A . . . 109.4715 no
N6 C11 H11B . . . 109.4704 no
H11A C11 H11B . . . 109.3906 no
N5 C12 C13 . . . 110.13(8) no
N5 C12 H12A . . . 109.4715 no
N5 C12 H12B . . . 109.4716 no
C13 C12 H12A . . . 109.4708 no
C13 C12 H12B . . . 109.4712 no
H12A C12 H12B . . . 108.8039 no
C12 C13 C14 . . . 110.75(9) no
C12 C13 H13A . . . 109.4714 no
C12 C13 H13B . . . 109.4718 no
C14 C13 H13A . . . 109.4714 no
C14 C13 H13B . . . 109.4709 no
H13A C13 H13B . . . 108.1644 no
N6 C14 C13 . . . 109.23(9) no
N6 C14 H14A . . . 109.471 no
N6 C14 H14B . . . 109.4715 no
C13 C14 H14A . . . 109.4709 no
C13 C14 H14B . . . 109.4714 no
H14A C14 H14B . . . 109.7107 no
N6 C15 N7 . . . 108.94(8) no
N6 C15 H15A . . . 109.4707 no
N6 C15 H15B . . . 109.471 no
N7 C15 H15A . . . 109.4708 no
N7 C15 H15B . . . 109.4715 no
H15A C15 H15B . . . 109.9985 no
N7 C16 N8 . . . 112.38(8) no
N7 C16 H16A . . . 109.4716 no
N7 C16 H16B . . . 109.4706 no
N8 C16 H16A . . . 109.4713 no
N8 C16 H16B . . . 109.4712 no
H16A C16 H16B . . . 106.396 no
N7 C17 C18 . . . 112.79(9) no
N7 C17 H17A . . . 109.4715 no
N7 C17 H17B . . . 109.4708 no
C18 C17 H17A . . . 109.4712 no
C18 C17 H17B . . . 109.4708 no
H17A C17 H17B . . . 105.9366 no
C17 C18 C19 . . . 110.23(10) no
C17 C18 H18A . . . 109.4713 no
C17 C18 H18B . . . 109.4708 no
C19 C18 H18A . . . 109.4714 no
C19 C18 H18B . . . 109.4712 no
H18A C18 H18B . . . 108.7024 no
N8 C19 C18 . . . 109.21(9) no
N8 C19 H19A . . . 109.4718 no
N8 C19 H19B . . . 109.4708 no
C18 C19 H19A . . . 109.4707 no
C18 C19 H19B . . . 109.4717 no
H19A C19 H19B . . . 109.7305 no
N1 C20 N8 . . . 111.54(8) no
N1 C20 H20A . . . 109.4714 no
N1 C20 H20B . . . 109.4712 no
N8 C20 H20A . . . 109.4718 no
N8 C20 H20B . . . 109.4703 no
H20A C20 H20B . . . 107.3198 no

loop_
_geom_bond_atom_site_label_1
_geom_bond_atom_site_label_2
_geom_bond_site_symmetry_1
_geom_bond_site_symmetry_2
_geom_bond_distance
_geom_bond_publ_flag
O1 H1O . . 0.886(16) no
O1 H1P . . 0.890(16) no
N1 C1 . . 1.4630(13) yes
N1 C2 . . 1.4739(14) yes
N1 C20 . . 1.4663(15) yes
N2 C1 . . 1.4448(14) yes
N2 C4 . . 1.4611(14) yes
N2 C5 . . 1.4524(13) yes
N3 C5 . . 1.4596(13) yes
N3 C6 . . 1.4558(13) yes
N3 C7 . . 1.4659(14) yes
N4 C6 . . 1.4724(13) yes
N4 C9 . . 1.4613(13) yes
N4 C10 . . 1.4526(14) yes
N5 C10 . . 1.4606(13) yes
N5 C11 . . 1.4673(14) yes
N5 C12 . . 1.4697(13) yes
N6 C11 . . 1.4443(13) yes
N6 C14 . . 1.4611(13) yes
N6 C15 . . 1.4499(14) yes
N7 C15 . . 1.4574(13) yes
N7 C16 . . 1.4484(14) yes
N7 C17 . . 1.4665(15) yes
N8 C16 . . 1.4761(14) yes
N8 C19 . . 1.4631(15) yes
N8 C20 . . 1.4518(15) no
C1 H1A . . 0.96 no
C1 H1B . . 0.96 no
C2 C3 . . 1.5178(17) no
C2 H2A . . 0.96 no
C2 H2B . . 0.96 no
C3 C4 . . 1.5201(16) no
C3 H3A . . 0.96 no
C3 H3B . . 0.96 no
C4 H4A . . 0.96 no
C4 H4B . . 0.96 no
C5 H5A . . 0.96 no
C5 H5B . . 0.96 no
C6 H6A . . 0.96 no
C6 H6B . . 0.96 no
C7 C8 . . 1.5299(16) no
C7 H7A . . 0.96 no
C7 H7B . . 0.96 no
C8 C9 . . 1.5214(16) no
C8 H8A . . 0.96 no
C8 H8B . . 0.96 no
C9 H9A . . 0.96 no
C9 H9B . . 0.96 no
C10 H10A . . 0.96 no
C10 H10B . . 0.96 no
C11 H11A . . 0.96 no
C11 H11B . . 0.96 no
C12 C13 . . 1.5205(15) no
C12 H12A . . 0.96 no
C12 H12B . . 0.96 no
C13 C14 . . 1.5131(16) no
C13 H13A . . 0.96 no
C13 H13B . . 0.96 no
C14 H14A . . 0.96 no
C14 H14B . . 0.96 no
C15 H15A . . 0.96 no
C15 H15B . . 0.96 no
C16 H16A . . 0.96 no
C16 H16B . . 0.96 no
C17 C18 . . 1.5288(16) no
C17 H17A . . 0.96 no
C17 H17B . . 0.96 no
C18 C19 . . 1.5242(17) no
C18 H18A . . 0.96 no
C18 H18B . . 0.96 no
C19 H19A . . 0.96 no
C19 H19B . . 0.96 no
C20 H20A . . 0.96 no
C20 H20B . . 0.96 no

loop_
_geom_hbond_atom_site_label_D
_geom_hbond_atom_site_label_H
_geom_hbond_atom_site_label_A
_geom_hbond_site_symmetry_D
_geom_hbond_site_symmetry_H
_geom_hbond_site_symmetry_A
_geom_hbond_distance_DH
_geom_hbond_distance_HA
_geom_hbond_distance_DA
_geom_hbond_angle_DHA
_geom_hbond_publ_flag
O1 H1O N1 . . . 0.886(16) 2.248(16) 3.1226(12) 169.3(12) yes
O1 H1P N5 . . . 0.890(16) 2.226(15) 3.1008(12) 167.4(15) yes

loop_
_geom_torsion_atom_site_label_1
_geom_torsion_atom_site_label_2
_geom_torsion_atom_site_label_3
_geom_torsion_atom_site_label_4
_geom_torsion_site_symmetry_1
_geom_torsion_site_symmetry_2
_geom_torsion_site_symmetry_3
_geom_torsion_site_symmetry_4
_geom_torsion
_geom_torsion_publ_flag
? ? ? ? ? ? ? ? ? ?

loop_
_cod_related_entry_id
_cod_related_entry_database
_cod_related_entry_code
1 ChemSpider 30654238
